data_7051556
loop_
_publ_author_name
'Su\'arez, Margarita'
'de Armas, Merly'
'Ram\'irez, Oney'
'Alvarez, Amaury'
'Mart\'inez-Alvarez, Roberto'
'Molero, Dolores'
'Seoane, Carlos'
'Liz, Ram\'on'
'de Armas, Hector Novoa'
'Blaton, Norbert M.'
'Peeters, Oswald M.'
'Mart\'in, Nazario'

_publ_section_title
;
 Synthesis and structural study of new highly lipophilic
 1,4-dihydropyridines
;
_journal_issue 12
_journal_name_full 'New Journal of Chemistry'
_journal_page_first 1567
_journal_paper_doi 10.1039/b506018d
_journal_volume 29
_journal_year 2005
_chemical_formula_sum 'C32 H50 N2 O4'
_chemical_formula_weight 526.74
_chemical_name_common
;3-Decyl-5-octyl 2,6-dimethyl-4-(3'-pyridyl)-1,4-dihydropyridine-
3,5-dicarboxylate
;
_chemical_name_systematic
;
3-Decyl-5-octyl 2,6-dimethyl-4-(3'-pyridyl)-1,4-dihydropyridine-3,5-dicarboxylate
;
_space_group_IT_number 14
_symmetry_cell_setting monoclinic
_symmetry_Int_Tables_number 14
_symmetry_space_group_name_Hall '-P 2ybc'
_symmetry_space_group_name_H-M 'P 1 21/c 1'
_atom_sites_solution_hydrogens geom
_atom_sites_solution_primary direct
_atom_sites_solution_secondary difmap
_audit_creation_method SHELXL-97
_cell_angle_alpha 90.00
_cell_angle_beta 90.021(7)
_cell_angle_gamma 90.00
_cell_formula_units_Z 4
_cell_length_a 22.8754(7)
_cell_length_b 16.1015(12)
_cell_length_c 8.7774(16)
_cell_measurement_reflns_used 35
_cell_measurement_temperature 293(2)
_cell_measurement_theta_max 24.25
_cell_measurement_theta_min 9.02
_cell_volume 3233.0(6)
_computing_cell_refinement 'XSCANS (Siemens, 1996)'
_computing_data_collection 'XSCANS (Siemens, 1996)'
_computing_data_reduction 'XSCANS (Siemens, 1996)'
_computing_molecular_graphics 'DIAMOND (Bergerhoff, 1996)'
_computing_publication_material 'PARST (Nardelli, 1983)'
_computing_structure_refinement 'SHELXL-97 (Sheldrick, 1997)'
_computing_structure_solution 'SIR92 (Altomare et al, 1994)'
_diffrn_ambient_temperature 293(2)
_diffrn_measured_fraction_theta_full 0.947
_diffrn_measured_fraction_theta_max 0.947
_diffrn_radiation_monochromator graphite
_diffrn_radiation_source 'fine-focus sealed tube'
_diffrn_radiation_type CuK\a
_diffrn_radiation_wavelength 1.54178
_diffrn_reflns_av_R_equivalents 0.0529
_diffrn_reflns_av_sigmaI/netI 0.1061
_diffrn_reflns_limit_h_max 27
_diffrn_reflns_limit_h_min -27
_diffrn_reflns_limit_k_max 19
_diffrn_reflns_limit_k_min -1
_diffrn_reflns_limit_l_max 10
_diffrn_reflns_limit_l_min -1
_diffrn_reflns_number 7434
_diffrn_reflns_theta_full 69.05
_diffrn_reflns_theta_max 69.05
_diffrn_reflns_theta_min 1.93
_exptl_absorpt_coefficient_mu 0.553
_exptl_absorpt_correction_type none
_exptl_crystal_colour colourless
_exptl_crystal_density_diffrn 1.082
_exptl_crystal_density_method 'not measured'
_exptl_crystal_description plate
_exptl_crystal_F_000 1152
_exptl_crystal_size_max 0.56
_exptl_crystal_size_mid 0.13
_exptl_crystal_size_min 0.02
_refine_diff_density_max 0.258
_refine_diff_density_min -0.232
_refine_diff_density_rms 0.049
_refine_ls_extinction_coef 0.00027(17)
_refine_ls_extinction_expression Fc^*^=kFc[1+0.001xFc^2^\l^3^/sin(2\q)]^-1/4^
_refine_ls_extinction_method SHELXL
_refine_ls_goodness_of_fit_ref 0.968
_refine_ls_hydrogen_treatment riding
_refine_ls_matrix_type full
_refine_ls_number_parameters 364
_refine_ls_number_reflns 5718
_refine_ls_number_restraints 3
_refine_ls_restrained_S_all 0.968
_refine_ls_R_factor_all 0.2475
_refine_ls_R_factor_gt 0.0856
_refine_ls_shift/su_max 0.002
_refine_ls_shift/su_mean 0.000
_refine_ls_structure_factor_coef Fsqd
_refine_ls_weighting_details 'calc w=1/[\s^2^(Fo^2^)+(0.1440P)^2^+0.0000P] where P=(Fo^2^+2Fc^2^)/3'
_refine_ls_weighting_scheme calc
_refine_ls_wR_factor_gt 0.2182
_refine_ls_wR_factor_ref 0.3405
_reflns_number_gt 1522
_reflns_number_total 5718
_reflns_threshold_expression >2sigma(I)
_cod_data_source_file b506018d.txt
_cod_data_source_block dhp5_2
_cod_depositor_comments
;
The following automatic conversions were performed:
'_symmetry_cell_setting' value 'Monoclinic' changed to 'monoclinic'
according to '/home/saulius/struct/CIF-dictionaries/cif_core.dic'
dictionary named 'cif_core.dic' version 2.4.1 from 2010-06-29.

Automatic conversion script
Id: cif_fix_enum 1527 2010-12-29 10:47:43Z saulius 
;
_cod_original_sg_symbol_H-M 'P 21/c'
_cod_database_code 7051556

loop_
_symmetry_equiv_pos_as_xyz
'x, y, z'
'-x, y+1/2, -z+1/2'
'-x, -y, -z'
'x, -y-1/2, z-1/2'

loop_
_atom_site_label
_atom_site_type_symbol
_atom_site_fract_x
_atom_site_fract_y
_atom_site_fract_z
_atom_site_U_iso_or_equiv
_atom_site_adp_type
_atom_site_occupancy
_atom_site_symmetry_multiplicity
_atom_site_calc_flag
_atom_site_refinement_flags
_atom_site_disorder_assembly
_atom_site_disorder_group
N1 N 0.1129(2) 0.0736(3) -0.0844(5) 0.0772(14) Uani 1 1 d . . .
H1 H 0.0936 0.0922 -0.1612 0.096 Uiso 1 1 calc R . .
C2 C 0.1604(3) 0.1189(4) -0.0315(6) 0.0722(17) Uani 1 1 d . . .
C21 C 0.1823(3) 0.1824(4) -0.1426(6) 0.090(2) Uani 1 1 d . . .
H21A H 0.1848 0.2355 -0.0933 0.134 Uiso 1 1 calc R . .
H21B H 0.1560 0.1859 -0.2274 0.134 Uiso 1 1 calc R . .
H21C H 0.2204 0.1665 -0.1782 0.134 Uiso 1 1 calc R . .
C3 C 0.1813(3) 0.1033(3) 0.1072(6) 0.0648(15) Uani 1 1 d . . .
C7 C 0.2353(3) 0.1408(4) 0.1639(6) 0.0711(16) Uani 1 1 d . . .
O8 O 0.2660(2) 0.1896(3) 0.0946(5) 0.1044(16) Uani 1 1 d . . .
O33 O 0.24905(17) 0.1162(2) 0.3044(4) 0.0761(12) Uani 1 1 d . . .
C34 C 0.3029(3) 0.1473(4) 0.3695(6) 0.0825(19) Uani 1 1 d . . .
H34A H 0.3019 0.2075 0.3738 0.103 Uiso 1 1 calc R . .
H34B H 0.3358 0.1310 0.3063 0.103 Uiso 1 1 calc R . .
C35 C 0.3101(3) 0.1129(4) 0.5254(7) 0.089(2) Uani 1 1 d . . .
H35A H 0.3118 0.0528 0.5188 0.111 Uiso 1 1 calc R . .
H35B H 0.2760 0.1273 0.5854 0.111 Uiso 1 1 calc R . .
C36 C 0.3635(3) 0.1433(4) 0.6059(7) 0.093(2) Uani 1 1 d . . .
H36A H 0.3973 0.1289 0.5448 0.116 Uiso 1 1 calc R . .
H36B H 0.3616 0.2034 0.6109 0.116 Uiso 1 1 calc R . .
C37 C 0.3729(3) 0.1111(5) 0.7626(7) 0.101(2) Uani 1 1 d . . .
H37A H 0.3768 0.0512 0.7571 0.126 Uiso 1 1 calc R . .
H37B H 0.3383 0.1230 0.8225 0.126 Uiso 1 1 calc R . .
C38 C 0.4254(3) 0.1455(5) 0.8458(8) 0.113(3) Uani 1 1 d . . .
H38A H 0.4599 0.1350 0.7844 0.142 Uiso 1 1 calc R . .
H38B H 0.4209 0.2053 0.8534 0.142 Uiso 1 1 calc R . .
C39 C 0.4362(4) 0.1122(6) 1.0014(8) 0.130(3) Uani 1 1 d . . .
H39A H 0.4407 0.0524 0.9941 0.162 Uiso 1 1 calc R . .
H39B H 0.4019 0.1230 1.0633 0.162 Uiso 1 1 calc R . .
C310 C 0.4884(4) 0.1465(7) 1.0818(9) 0.163(4) Uani 1 1 d . B .
H31A H 0.4839 0.2063 1.0897 0.204 Uiso 1 1 calc R . .
H31B H 0.5227 0.1359 1.0198 0.204 Uiso 1 1 calc R . .
C311 C 0.4994(5) 0.1118(8) 1.2407(11) 0.198(5) Uani 1 1 d . . .
H31C H 0.4655 0.1207 1.3029 0.248 Uiso 1 1 calc R A 1
H31D H 0.5072 0.0533 1.2338 0.248 Uiso 1 1 calc R A 1
H31J H 0.5324 0.1394 1.2854 0.248 Uiso 0.50 1 calc R C 2
C312 C 0.5497(10) 0.1469(19) 1.320(2) 0.210(12) Uani 0.50 1 d P B 1
H31E H 0.5424 0.2057 1.3350 0.262 Uiso 0.50 1 calc PR B 1
H31F H 0.5833 0.1422 1.2530 0.262 Uiso 0.50 1 calc PR B 1
C313 C 0.566(3) 0.108(4) 1.477(4) 0.49(5) Uani 0.50 1 d P B 1
H31G H 0.6063 0.1214 1.5001 0.737 Uiso 0.50 1 calc PR B 1
H31H H 0.5616 0.0491 1.4725 0.737 Uiso 0.50 1 calc PR B 1
H31I H 0.5414 0.1307 1.5545 0.737 Uiso 0.50 1 calc PR B 1
C4 C 0.1498(2) 0.0422(3) 0.2147(6) 0.0644(15) Uani 1 1 d . . .
H4 H 0.1795 0.0114 0.2721 0.080 Uiso 1 1 calc R . .
C1' C 0.1105(2) 0.0884(3) 0.3291(5) 0.0620(15) Uani 1 1 d . . .
C2' C 0.1156(3) 0.0738(4) 0.4822(6) 0.0834(19) Uani 1 1 d . . .
H42 H 0.1445 0.0371 0.5142 0.104 Uiso 1 1 calc R . .
N3' N 0.0817(3) 0.1085(4) 0.5891(5) 0.0935(17) Uani 1 1 d . . .
C4' C 0.0411(3) 0.1617(4) 0.5419(7) 0.088(2) Uani 1 1 d . . .
H44 H 0.0165 0.1857 0.6136 0.110 Uiso 1 1 calc R . .
C5' C 0.0341(3) 0.1824(4) 0.3913(7) 0.0818(19) Uani 1 1 d . . .
H45 H 0.0062 0.2213 0.3627 0.102 Uiso 1 1 calc R . .
C6' C 0.0688(3) 0.1451(4) 0.2829(6) 0.0750(17) Uani 1 1 d . . .
H46 H 0.0642 0.1579 0.1802 0.094 Uiso 1 1 calc R . .
C5 C 0.1141(2) -0.0195(4) 0.1236(6) 0.0667(15) Uani 1 1 d . . .
C9 C 0.1022(3) -0.1000(4) 0.1940(8) 0.0792(18) Uani 1 1 d . . .
O10 O 0.0694(2) -0.1543(3) 0.1492(5) 0.1140(17) Uani 1 1 d . . .
O53 O 0.1321(2) -0.1090(3) 0.3242(5) 0.0959(14) Uani 1 1 d . . .
C54 C 0.1267(4) -0.1862(4) 0.4071(9) 0.113(3) Uani 1 1 d . . .
H54A H 0.1290 -0.2329 0.3376 0.141 Uiso 1 1 calc R . .
H54B H 0.0894 -0.1884 0.4594 0.141 Uiso 1 1 calc R . .
C55 C 0.1747(6) -0.1894(7) 0.5173(14) 0.205(6) Uani 1 1 d . . .
H55A H 0.1621 -0.2304 0.5912 0.256 Uiso 1 1 calc R . .
H55B H 0.2064 -0.2155 0.4615 0.256 Uiso 1 1 calc R . .
C56 C 0.2001(6) -0.1337(7) 0.5978(14) 0.180(5) Uani 1 1 d . . .
H56A H 0.1691 -0.1072 0.6552 0.225 Uiso 1 1 calc R . .
H56B H 0.2136 -0.0925 0.5252 0.225 Uiso 1 1 calc R . .
C57 C 0.2496(6) -0.1436(7) 0.7091(15) 0.199(5) Uani 1 1 d . . .
H57A H 0.2478 -0.2001 0.7476 0.248 Uiso 1 1 calc R . .
H57B H 0.2856 -0.1390 0.6517 0.248 Uiso 1 1 calc R . .
C58 C 0.2546(7) -0.0928(9) 0.8315(16) 0.204(6) Uani 1 1 d . . .
H58A H 0.2165 -0.0911 0.8798 0.255 Uiso 1 1 calc R . .
H58B H 0.2620 -0.0375 0.7922 0.255 Uiso 1 1 calc R . .
C59 C 0.2978(7) -0.1075(11) 0.9537(17) 0.230(7) Uani 1 1 d . . .
H59A H 0.3012 -0.1675 0.9588 0.287 Uiso 1 1 calc R . .
H59B H 0.3345 -0.0883 0.9107 0.287 Uiso 1 1 calc R . .
C510 C 0.2999(9) -0.0854(12) 1.086(2) 0.277(9) Uani 1 1 d . D .
H51A H 0.2621 -0.1008 1.1272 0.346 Uiso 1 1 calc R . .
H51B H 0.2997 -0.0252 1.0808 0.346 Uiso 1 1 calc R . .
C511 C 0.3417(8) -0.1047(12) 1.2100(18) 0.239(7) Uani 1 1 d D . .
H51C H 0.3772 -0.0740 1.1945 0.299 Uiso 1 1 calc R C 2
H51D H 0.3249 -0.0896 1.3062 0.299 Uiso 1 1 calc R C 2
H51J H 0.3502 -0.1631 1.2095 0.299 Uiso 0.50 1 calc R C 2
C512 C 0.3785(19) -0.153(2) 1.317(6) 0.52(5) Uani 0.50 1 d PD D 2
H51E H 0.4007 -0.1938 1.2607 0.655 Uiso 0.50 1 calc PR D 2
H51F H 0.3538 -0.1815 1.3891 0.655 Uiso 0.50 1 calc PR D 2
C513 C 0.419(2) -0.097(3) 1.400(6) 0.84(15) Uani 0.50 1 d PD D 2
H51G H 0.4401 -0.1279 1.4760 1.253 Uiso 0.50 1 calc PR D 2
H51H H 0.3975 -0.0530 1.4485 1.253 Uiso 0.50 1 calc PR D 2
H51I H 0.4467 -0.0729 1.3296 1.253 Uiso 0.50 1 calc PR D 2
C6 C 0.0953(3) -0.0011(4) -0.0181(7) 0.0760(17) Uani 1 1 d . . .
C61 C 0.0552(3) -0.0516(4) -0.1184(6) 0.094(2) Uani 1 1 d . . .
H61A H 0.0537 -0.1077 -0.0816 0.141 Uiso 1 1 calc R . .
H61B H 0.0698 -0.0513 -0.2209 0.141 Uiso 1 1 calc R . .
H61C H 0.0167 -0.0280 -0.1164 0.141 Uiso 1 1 calc R . .

loop_
_atom_site_aniso_label
_atom_site_aniso_U_11
_atom_site_aniso_U_22
_atom_site_aniso_U_33
_atom_site_aniso_U_23
_atom_site_aniso_U_13
_atom_site_aniso_U_12
N1 0.083(4) 0.084(4) 0.065(3) 0.004(3) -0.006(3) 0.005(3)
C2 0.075(4) 0.078(4) 0.063(4) -0.002(3) 0.004(3) 0.000(4)
C21 0.107(5) 0.091(5) 0.070(4) 0.022(4) 0.010(4) -0.014(4)
C3 0.075(4) 0.058(3) 0.061(3) -0.003(3) 0.002(3) -0.005(3)
C7 0.083(5) 0.074(4) 0.056(4) -0.003(3) 0.002(3) 0.000(4)
O8 0.103(4) 0.118(4) 0.092(3) 0.027(3) -0.003(3) -0.031(3)
O33 0.077(3) 0.087(3) 0.065(2) 0.001(2) -0.010(2) -0.012(2)
C34 0.080(5) 0.096(5) 0.071(4) -0.006(4) -0.012(3) -0.007(4)
C35 0.083(5) 0.105(5) 0.079(4) -0.009(4) -0.009(4) -0.002(4)
C36 0.084(5) 0.115(6) 0.079(4) -0.004(4) -0.012(4) 0.006(4)
C37 0.098(5) 0.124(6) 0.079(4) -0.011(4) -0.013(4) 0.006(5)
C38 0.104(6) 0.144(7) 0.092(5) -0.008(5) -0.028(4) 0.011(5)
C39 0.124(7) 0.173(9) 0.093(5) -0.006(6) -0.021(5) 0.014(6)
C310 0.144(8) 0.237(12) 0.109(6) -0.036(7) -0.048(6) 0.026(8)
C311 0.183(11) 0.299(16) 0.112(7) -0.010(9) -0.044(7) 0.047(11)
C312 0.16(2) 0.35(4) 0.119(15) 0.00(2) -0.038(14) 0.01(2)
C313 0.54(8) 0.75(12) 0.18(3) 0.18(5) 0.20(4) 0.36(8)
C4 0.076(4) 0.057(3) 0.060(3) 0.001(3) -0.003(3) -0.007(3)
C1' 0.076(4) 0.064(4) 0.046(3) -0.008(3) 0.004(3) -0.005(3)
C2' 0.102(5) 0.092(5) 0.056(4) -0.006(3) -0.009(3) 0.014(4)
N3' 0.122(5) 0.099(4) 0.059(3) -0.011(3) 0.003(3) 0.018(4)
C4' 0.106(6) 0.095(5) 0.063(4) -0.015(4) 0.009(4) 0.006(5)
C5' 0.090(5) 0.084(5) 0.072(4) -0.010(4) 0.003(4) 0.009(4)
C6' 0.089(5) 0.081(4) 0.055(3) -0.001(3) 0.002(3) 0.007(4)
C5 0.080(4) 0.058(4) 0.062(3) -0.010(3) 0.000(3) -0.009(3)
C9 0.095(5) 0.067(4) 0.075(4) -0.009(4) 0.019(4) -0.009(4)
O10 0.137(4) 0.083(3) 0.122(4) -0.001(3) -0.005(3) -0.038(3)
O53 0.126(4) 0.069(3) 0.093(3) 0.017(2) -0.004(3) -0.012(3)
C54 0.136(7) 0.080(5) 0.123(6) 0.023(5) 0.013(6) -0.017(5)
C55 0.270(16) 0.134(10) 0.209(12) 0.093(9) -0.076(11) -0.088(10)
C56 0.204(12) 0.120(9) 0.216(12) 0.047(9) -0.082(10) -0.006(8)
C57 0.258(15) 0.159(11) 0.179(12) 0.061(9) -0.067(11) -0.006(11)
C58 0.213(14) 0.235(15) 0.164(12) 0.002(11) -0.002(11) -0.022(12)
C59 0.264(18) 0.276(18) 0.149(11) -0.008(13) -0.062(13) -0.035(14)
C510 0.31(2) 0.32(2) 0.202(16) -0.019(18) -0.050(17) -0.008(18)
C511 0.270(18) 0.26(2) 0.188(14) 0.000(13) -0.053(12) 0.015(17)
C512 0.51(10) 0.24(5) 0.82(14) 0.25(8) 0.26(10) 0.06(6)
C513 1.2(3) 0.23(5) 1.0(2) -0.28(10) 0.8(2) -0.20(11)
C6 0.085(5) 0.077(4) 0.066(4) -0.016(3) 0.000(3) -0.002(4)
C61 0.106(5) 0.104(5) 0.072(4) -0.028(4) 0.003(4) -0.018(4)

loop_
_atom_type_symbol
_atom_type_description
_atom_type_scat_dispersion_real
_atom_type_scat_dispersion_imag
_atom_type_scat_source
C C 0.0181 0.0091 'International Tables Vol C Tables 4.2.6.8 and 6.1.1.4'
H H 0.0000 0.0000 'International Tables Vol C Tables 4.2.6.8 and 6.1.1.4'
N N 0.0311 0.0180 'International Tables Vol C Tables 4.2.6.8 and 6.1.1.4'
O O 0.0492 0.0322 'International Tables Vol C Tables 4.2.6.8 and 6.1.1.4'

loop_
_geom_angle_atom_site_label_1
_geom_angle_atom_site_label_2
_geom_angle_atom_site_label_3
_geom_angle
_geom_angle_site_symmetry_1
_geom_angle_site_symmetry_3
_geom_angle_publ_flag
C2 N1 C6 122.7(5) . . ?
C3 C2 N1 119.2(5) . . ?
C3 C2 C21 127.0(6) . . ?
N1 C2 C21 113.8(5) . . ?
C2 C3 C7 122.5(5) . . ?
C2 C3 C4 120.7(5) . . ?
C7 C3 C4 116.8(5) . . ?
O8 C7 O33 121.2(6) . . ?
O8 C7 C3 125.8(6) . . ?
O33 C7 C3 113.0(6) . . ?
C7 O33 C34 117.6(5) . . ?
O33 C34 C35 109.1(5) . . ?
C34 C35 C36 113.8(6) . . ?
C37 C36 C35 116.2(6) . . ?
C36 C37 C38 115.8(6) . . ?
C39 C38 C37 116.3(7) . . ?
C38 C39 C310 115.6(8) . . ?
C39 C310 C311 115.4(10) . . ?
C312 C311 C310 115.0(15) . . ?
C311 C312 C313 117(3) . . ?
C5 C4 C1' 110.3(4) . . ?
C5 C4 C3 110.4(4) . . ?
C1' C4 C3 111.3(4) . . ?
C2' C1' C6' 117.4(5) . . ?
C2' C1' C4 120.5(5) . . ?
C6' C1' C4 122.1(5) . . ?
N3' C2' C1' 124.6(6) . . ?
C4' N3' C2' 117.0(5) . . ?
N3' C4' C5' 122.5(6) . . ?
C4' C5' C6' 119.6(6) . . ?
C5' C6' C1' 118.9(5) . . ?
C6 C5 C9 121.7(6) . . ?
C6 C5 C4 121.0(5) . . ?
C9 C5 C4 117.3(5) . . ?
O10 C9 O53 120.9(6) . . ?
O10 C9 C5 128.0(7) . . ?
O53 C9 C5 111.1(6) . . ?
C9 O53 C54 118.5(6) . . ?
O53 C54 C55 107.3(6) . . ?
C56 C55 C54 132.8(12) . . ?
C55 C56 C57 128.7(12) . . ?
C58 C57 C56 120.9(14) . . ?
C57 C58 C59 122.3(15) . . ?
C510 C59 C58 132.2(19) . . ?
C59 C510 C511 132(2) . . ?
C512 C511 C510 161(2) . . ?
C511 C512 C513 110.7(19) . . ?
C5 C6 N1 118.8(6) . . ?
C5 C6 C61 127.8(6) . . ?
N1 C6 C61 113.4(5) . . ?

loop_
_geom_bond_atom_site_label_1
_geom_bond_atom_site_label_2
_geom_bond_distance
_geom_bond_site_symmetry_2
_geom_bond_publ_flag
N1 C2 1.388(7) . ?
N1 C6 1.395(7) . ?
C2 C3 1.333(7) . ?
C2 C21 1.500(7) . ?
C3 C7 1.461(8) . ?
C3 C4 1.543(7) . ?
C7 O8 1.216(6) . ?
C7 O33 1.333(6) . ?
O33 C34 1.448(6) . ?
C34 C35 1.486(8) . ?
C35 C36 1.493(8) . ?
C36 C37 1.485(8) . ?
C37 C38 1.512(9) . ?
C38 C39 1.488(9) . ?
C39 C310 1.493(10) . ?
C310 C311 1.523(12) . ?
C311 C312 1.46(2) . ?
C312 C313 1.56(4) . ?
C4 C5 1.514(7) . ?
C4 C1' 1.540(7) . ?
C1' C2' 1.369(7) . ?
C1' C6' 1.382(7) . ?
C2' N3' 1.338(7) . ?
N3' C4' 1.330(7) . ?
C4' C5' 1.372(7) . ?
C5' C6' 1.377(7) . ?
C5 C6 1.350(7) . ?
C5 C9 1.462(8) . ?
C9 O10 1.216(7) . ?
C9 O53 1.340(7) . ?
O53 C54 1.446(7) . ?
C54 C55 1.464(12) . ?
C55 C56 1.282(12) . ?
C56 C57 1.503(14) . ?
C57 C58 1.355(14) . ?
C58 C59 1.479(16) . ?
C59 C510 1.215(15) . ?
C510 C511 1.482(19) . ?
C511 C512 1.476(19) . ?
C512 C513 1.49(2) . ?
C6 C61 1.509(7) . ?
